data_1522826
loop_
_publ_author_name
'Savitskii, E.M.'
'Baron, V.V.'
'Efimov, Yu.V.'
'Gladyshevskii, E.I.'

_publ_section_title
;
 The solubility of some transition metals in V3 Si and their influence on
 its temperature of transition to the superconducting state
;
_journal_name_full 'Izvestiya Akademii Nauk SSSR, Neorganicheskie Materialy'
_journal_page_first 354
_journal_page_last 361
_journal_volume 1
_journal_year 1965
_chemical_formula_sum 'La0.0039 Si V2.9961'
_chemical_name_systematic '(La0.0013 V0.9987)3 Si'
_space_group_IT_number 223
_symmetry_space_group_name_Hall '-P 4n 2 3'
_symmetry_space_group_name_H-M 'P m -3 n'
_cell_angle_alpha 90
_cell_angle_beta 90
_cell_angle_gamma 90
_cell_formula_units_Z 2
_cell_length_a 4.727
_cell_length_b 4.727
_cell_length_c 4.727
_cell_volume 105.623
_citation_journal_id_ASTM IVNMAW
_cod_data_source_file Savitskii_IVNMAW_1965_945.cif
_cod_data_source_block La0.0039Si1V2.9961
_cod_original_cell_volume 105.6226
_cod_original_formula_sum 'La0.0039 Si1 V2.9961'
_cod_database_code 1522826

loop_
_symmetry_equiv_pos_as_xyz
x,y,z
-y+1/2,x+1/2,z+1/2
-x,-y,z
y+1/2,-x+1/2,z+1/2
x,-y,-z
y+1/2,x+1/2,-z+1/2
-x,y,-z
-y+1/2,-x+1/2,-z+1/2
z,x,y
-x+1/2,z+1/2,y+1/2
-z,-x,y
x+1/2,-z+1/2,y+1/2
z,-x,-y
x+1/2,z+1/2,-y+1/2
-z,x,-y
-x+1/2,-z+1/2,-y+1/2
y,z,x
y,-z,-x
z+1/2,y+1/2,-x+1/2
-y,z,-x
-z+1/2,-y+1/2,-x+1/2
-y,-z,x
z+1/2,-y+1/2,x+1/2
-z+1/2,y+1/2,x+1/2
-x,-y,-z
y-1/2,-x-1/2,-z-1/2
x,y,-z
-y-1/2,x-1/2,-z-1/2
-x,y,z
-y-1/2,-x-1/2,z-1/2
x,-y,z
y-1/2,x-1/2,z-1/2
-z,-x,-y
x-1/2,-z-1/2,-y-1/2
z,x,-y
-x-1/2,z-1/2,-y-1/2
-z,x,y
-x-1/2,-z-1/2,y-1/2
z,-x,y
x-1/2,z-1/2,y-1/2
-y,-z,-x
-y,z,x
-z-1/2,-y-1/2,x-1/2
y,-z,x
z-1/2,y-1/2,x-1/2
y,z,-x
-z-1/2,y-1/2,-x-1/2
z-1/2,-y-1/2,-x-1/2

loop_
_atom_site_label
_atom_site_type_symbol
_atom_site_fract_x
_atom_site_fract_y
_atom_site_fract_z
_atom_site_occupancy
_atom_site_U_iso_or_equiv
V1 V 0.25 0 0.5 0.9987 0.0
La1 La 0.25 0 0.5 0.0013 0.0
Si1 Si 0 0 0 1 0.0
